data_4065592
loop_
_publ_author_name
'Casey, Charles P.'
'Jiao, Xiangdong'
'Guzei, Ilia. A.'

_publ_section_title
;
 Formation of \b-Ruthenium-Substituted Enones from Propargyl
 Alcohols&#x2020;
;
_journal_issue 21
_journal_name_full Organometallics
_journal_page_first 4829
_journal_paper_doi 10.1021/om100012j
_journal_volume 29
_journal_year 2010
_chemical_formula_sum 'C41 H40 O4 Ru'
_chemical_formula_weight 697.80
_chemical_name_systematic
; 
 ? 
;
_space_group_IT_number 14
_symmetry_cell_setting monoclinic
_symmetry_space_group_name_Hall '-P 2yn'
_symmetry_space_group_name_H-M 'P 1 21/n 1'
_atom_sites_solution_hydrogens geom
_atom_sites_solution_primary direct
_atom_sites_solution_secondary difmap
_audit_creation_method SHELXL-97
_cell_angle_alpha 90.00
_cell_angle_beta 101.331(3)
_cell_angle_gamma 90.00
_cell_formula_units_Z 4
_cell_length_a 14.3325(14)
_cell_length_b 13.4732(14)
_cell_length_c 18.2546(19)
_cell_measurement_temperature 173(2)
_cell_volume 3456.3(6)
_computing_cell_refinement 'Bruker SMART'
_computing_data_collection 'Bruker SMART'
_computing_data_reduction 'Bruker SAINT'
_computing_molecular_graphics 'Bruker SHELXTL'
_computing_publication_material 'Bruker SHELXTL'
_computing_structure_refinement 'SHELXL-97 (Sheldrick, 1997)'
_computing_structure_solution 'SHELXS-97 (Sheldrick, 1990)'
_diffrn_ambient_temperature 173(2)
_diffrn_measured_fraction_theta_full 0.970
_diffrn_measured_fraction_theta_max 0.970
_diffrn_measurement_device_type 'CCD area detector'
_diffrn_measurement_method 'phi and omega scans'
_diffrn_radiation_monochromator graphite
_diffrn_radiation_source 'fine-focus sealed tube'
_diffrn_radiation_type MoK\a
_diffrn_radiation_wavelength 0.71073
_diffrn_reflns_av_R_equivalents 0.0279
_diffrn_reflns_av_sigmaI/netI 0.0398
_diffrn_reflns_limit_h_max 17
_diffrn_reflns_limit_h_min -12
_diffrn_reflns_limit_k_max 14
_diffrn_reflns_limit_k_min -16
_diffrn_reflns_limit_l_max 17
_diffrn_reflns_limit_l_min -22
_diffrn_reflns_number 16453
_diffrn_reflns_theta_full 26.39
_diffrn_reflns_theta_max 26.39
_diffrn_reflns_theta_min 1.66
_exptl_absorpt_coefficient_mu 0.494
_exptl_absorpt_correction_T_max 0.9077
_exptl_absorpt_correction_T_min 0.8270
_exptl_absorpt_correction_type none
_exptl_crystal_density_diffrn 1.341
_exptl_crystal_density_meas 0
_exptl_crystal_density_method 'not measured'
_exptl_crystal_F_000 1448
_exptl_crystal_size_max 0.40
_exptl_crystal_size_mid 0.30
_exptl_crystal_size_min 0.20
_refine_diff_density_max 0.731
_refine_diff_density_min -0.337
_refine_diff_density_rms 0.056
_refine_ls_extinction_method none
_refine_ls_goodness_of_fit_ref 1.008
_refine_ls_hydrogen_treatment mixed
_refine_ls_matrix_type full
_refine_ls_number_parameters 373
_refine_ls_number_reflns 6863
_refine_ls_number_restraints 0
_refine_ls_restrained_S_all 1.008
_refine_ls_R_factor_all 0.0439
_refine_ls_R_factor_gt 0.0310
_refine_ls_shift/su_max 0.001
_refine_ls_shift/su_mean 0.000
_refine_ls_structure_factor_coef Fsqd
_refine_ls_weighting_details 'calc w=1/[\s^2^(Fo^2^)+(0.0432P)^2^+0.0000P] where P=(Fo^2^+2Fc^2^)/3'
_refine_ls_weighting_scheme calc
_refine_ls_wR_factor_gt 0.0776
_refine_ls_wR_factor_ref 0.0809
_reflns_number_gt 5224
_reflns_number_total 6863
_reflns_threshold_expression >2sigma(I)
_cod_data_source_file om100012j_si_005.cif
_cod_data_source_block cas32
_cod_depositor_comments
;
The following automatic conversions were performed:

'_symmetry_cell_setting' value 'Monoclinic' changed to 'monoclinic'
according to /home/saulius/struct/CIF-dictionaries/cif_core.dic
dictionary named 'cif_core.dic' version 2.4.1 from 2010-06-29.

Automatic conversion script
Id: cif_fix_values 1715 2011-07-08 13:25:40Z adriana 
;
_cod_original_sg_symbol_H-M P2(1)/n
_cod_database_code 4065592

loop_
_symmetry_equiv_pos_as_xyz
'x, y, z'
'-x+1/2, y+1/2, -z+1/2'
'-x, -y, -z'
'x-1/2, -y-1/2, z-1/2'

loop_
_atom_site_label
_atom_site_type_symbol
_atom_site_fract_x
_atom_site_fract_y
_atom_site_fract_z
_atom_site_U_iso_or_equiv
_atom_site_adp_type
_atom_site_occupancy
_atom_site_symmetry_multiplicity
_atom_site_calc_flag
_atom_site_refinement_flags
Ru Ru -0.027409(12) -0.005385(11) 0.164438(9) 0.02818(7) Uani 1 1 d .
O1 O -0.12605(11) 0.04783(10) 0.30773(8) 0.0350(3) Uani 1 1 d .
H1 H -0.1679 0.0919 0.3057 0.053 Uiso 1 1 calc R
O2 O 0.10321(13) -0.16543(12) 0.12708(10) 0.0560(5) Uani 1 1 d .
O3 O -0.13332(17) -0.00237(12) 0.00468(11) 0.0632(6) Uani 1 1 d .
O4 O -0.24096(12) -0.34396(12) 0.15809(10) 0.0499(4) Uani 1 1 d .
C1 C -0.06123(15) 0.07706(14) 0.26856(11) 0.0306(5) Uani 1 1 d .
C2 C 0.03301(15) 0.03769(15) 0.28325(12) 0.0306(5) Uani 1 1 d .
C3 C 0.08580(15) 0.08925(14) 0.23489(11) 0.0306(5) Uani 1 1 d .
C4 C 0.02197(15) 0.15342(14) 0.18701(11) 0.0301(5) Uani 1 1 d .
C5 C -0.07258(15) 0.14226(14) 0.20568(11) 0.0296(5) Uani 1 1 d .
C6 C 0.06914(16) -0.02999(16) 0.34749(12) 0.0318(5) Uani 1 1 d .
C7 C 0.0798(2) 0.00639(17) 0.41986(14) 0.0473(6) Uani 1 1 d .
H7 H 0.0652 0.0740 0.4273 0.057 Uiso 1 1 calc R
C8 C 0.11109(19) -0.0534(2) 0.48126(14) 0.0532(7) Uani 1 1 d .
H8 H 0.1178 -0.0270 0.5303 0.064 Uiso 1 1 calc R
C9 C 0.13245(19) -0.15136(19) 0.47103(14) 0.0514(7) Uani 1 1 d .
H9 H 0.1548 -0.1929 0.5129 0.062 Uiso 1 1 calc R
C10 C 0.1212(2) -0.18844(19) 0.40016(15) 0.0590(7) Uani 1 1 d .
H10 H 0.1353 -0.2562 0.3931 0.071 Uiso 1 1 calc R
C11 C 0.08957(18) -0.12892(17) 0.33867(13) 0.0465(6) Uani 1 1 d .
H11 H 0.0818 -0.1563 0.2899 0.056 Uiso 1 1 calc R
C12 C 0.19017(15) 0.08271(14) 0.23858(12) 0.0324(5) Uani 1 1 d .
C13 C 0.22924(16) 0.06446(16) 0.17617(13) 0.0397(5) Uani 1 1 d .
H13 H 0.1887 0.0522 0.1293 0.048 Uiso 1 1 calc R
C14 C 0.32701(18) 0.06398(18) 0.18184(15) 0.0493(6) Uani 1 1 d .
H14 H 0.3524 0.0509 0.1385 0.059 Uiso 1 1 calc R
C15 C 0.38872(17) 0.08202(17) 0.24877(15) 0.0477(6) Uani 1 1 d .
C16 C 0.34931(18) 0.09992(19) 0.31024(15) 0.0530(7) Uani 1 1 d .
H16 H 0.3902 0.1122 0.3570 0.064 Uiso 1 1 calc R
C17 C 0.25133(17) 0.10069(17) 0.30610(13) 0.0432(6) Uani 1 1 d .
H17 H 0.2263 0.1136 0.3496 0.052 Uiso 1 1 calc R
C18 C 0.49604(19) 0.0820(2) 0.25367(19) 0.0755(9) Uani 1 1 d .
H18A H 0.5158 0.1460 0.2363 0.113 Uiso 1 1 calc R
H18B H 0.5132 0.0287 0.2223 0.113 Uiso 1 1 calc R
H18C H 0.5281 0.0712 0.3056 0.113 Uiso 1 1 calc R
C19 C 0.04781(15) 0.22725(14) 0.13355(11) 0.0304(5) Uani 1 1 d .
C20 C -0.00156(16) 0.23587(15) 0.06043(12) 0.0368(5) Uani 1 1 d .
H20 H -0.0528 0.1919 0.0424 0.044 Uiso 1 1 calc R
C21 C 0.02303(17) 0.30777(17) 0.01356(12) 0.0400(6) Uani 1 1 d .
H21 H -0.0116 0.3118 -0.0364 0.048 Uiso 1 1 calc R
C22 C 0.09654(16) 0.37390(15) 0.03724(13) 0.0385(5) Uani 1 1 d .
C23 C 0.14595(17) 0.36516(17) 0.11035(14) 0.0453(6) Uani 1 1 d .
H23 H 0.1972 0.4092 0.1281 0.054 Uiso 1 1 calc R
C24 C 0.12211(17) 0.29341(16) 0.15807(13) 0.0407(5) Uani 1 1 d .
H24 H 0.1568 0.2894 0.2080 0.049 Uiso 1 1 calc R
C25 C 0.12277(19) 0.45157(18) -0.01513(15) 0.0514(7) Uani 1 1 d .
H25A H 0.1585 0.4203 -0.0495 0.077 Uiso 1 1 calc R
H25B H 0.1621 0.5029 0.0140 0.077 Uiso 1 1 calc R
H25C H 0.0647 0.4818 -0.0437 0.077 Uiso 1 1 calc R
C26 C -0.15931(16) 0.20129(15) 0.17501(12) 0.0331(5) Uani 1 1 d .
C27 C -0.24769(16) 0.15529(18) 0.15308(13) 0.0410(5) Uani 1 1 d .
H27 H -0.2525 0.0851 0.1559 0.049 Uiso 1 1 calc R
C28 C -0.32810(19) 0.2113(2) 0.12728(14) 0.0534(7) Uani 1 1 d .
H28 H -0.3880 0.1795 0.1128 0.064 Uiso 1 1 calc R
C29 C -0.3219(2) 0.3136(2) 0.12238(14) 0.0554(7) Uani 1 1 d .
H29 H -0.3775 0.3518 0.1047 0.066 Uiso 1 1 calc R
C30 C -0.23461(19) 0.36002(18) 0.14330(14) 0.0485(6) Uani 1 1 d .
H30 H -0.2300 0.4301 0.1396 0.058 Uiso 1 1 calc R
C31 C -0.15425(17) 0.30412(16) 0.16949(13) 0.0397(5) Uani 1 1 d .
H31 H -0.0945 0.3364 0.1840 0.048 Uiso 1 1 calc R
C32 C 0.05351(17) -0.10547(16) 0.14067(12) 0.0375(5) Uani 1 1 d .
C33 C -0.09224(19) -0.00328(15) 0.06437(13) 0.0391(5) Uani 1 1 d .
C34 C -0.12176(16) -0.11191(15) 0.18296(12) 0.0342(5) Uani 1 1 d .
H34 H -0.1535 -0.0957 0.2224 0.041 Uiso 1 1 calc R
C35 C -0.14816(16) -0.19987(16) 0.15103(13) 0.0399(5) Uani 1 1 d .
H35 H -0.1224 -0.2219 0.1097 0.048 Uiso 1 1 calc R
C36 C -0.21498(16) -0.26031(16) 0.17926(12) 0.0389(5) Uani 1 1 d .
H36 H -0.2420 -0.2329 0.2183 0.047 Uiso 1 1 calc R

loop_
_atom_site_aniso_label
_atom_site_aniso_U_11
_atom_site_aniso_U_22
_atom_site_aniso_U_33
_atom_site_aniso_U_23
_atom_site_aniso_U_13
_atom_site_aniso_U_12
Ru 0.03374(11) 0.02460(10) 0.02764(10) -0.00090(7) 0.00954(7) -0.00190(7)
O1 0.0416(9) 0.0299(8) 0.0376(8) 0.0064(7) 0.0175(7) 0.0079(7)
O2 0.0561(11) 0.0418(10) 0.0751(13) -0.0131(9) 0.0250(10) 0.0073(9)
O3 0.0867(16) 0.0638(13) 0.0333(10) -0.0013(8) -0.0023(10) -0.0085(10)
O4 0.0600(11) 0.0433(9) 0.0537(11) -0.0142(8) 0.0286(9) -0.0210(8)
C1 0.0408(13) 0.0234(10) 0.0293(11) -0.0018(8) 0.0111(10) -0.0017(9)
C2 0.0378(13) 0.0252(9) 0.0295(11) -0.0006(9) 0.0083(10) 0.0005(9)
C3 0.0372(12) 0.0252(10) 0.0293(11) -0.0031(8) 0.0065(9) -0.0006(9)
C4 0.0358(12) 0.0259(10) 0.0289(11) -0.0023(8) 0.0071(9) -0.0013(9)
C5 0.0357(12) 0.0249(10) 0.0289(11) -0.0010(8) 0.0078(9) 0.0001(9)
C6 0.0308(12) 0.0335(10) 0.0319(12) 0.0027(9) 0.0081(9) 0.0009(9)
C7 0.0640(18) 0.0394(13) 0.0382(13) 0.0000(10) 0.0097(12) 0.0066(11)
C8 0.0705(19) 0.0596(17) 0.0292(13) 0.0078(12) 0.0095(13) 0.0028(14)
C9 0.0578(17) 0.0536(15) 0.0413(15) 0.0191(12) 0.0065(13) 0.0080(13)
C10 0.081(2) 0.0392(14) 0.0553(17) 0.0104(12) 0.0084(15) 0.0202(13)
C11 0.0603(17) 0.0407(13) 0.0371(13) 0.0026(10) 0.0057(12) 0.0111(12)
C12 0.0364(12) 0.0238(10) 0.0361(12) 0.0031(9) 0.0055(10) -0.0023(9)
C13 0.0373(13) 0.0431(13) 0.0400(13) -0.0049(10) 0.0111(11) -0.0036(10)
C14 0.0423(15) 0.0502(15) 0.0589(16) -0.0057(12) 0.0190(13) -0.0065(12)
C15 0.0372(14) 0.0427(13) 0.0620(17) 0.0065(12) 0.0065(13) -0.0068(11)
C16 0.0432(15) 0.0577(16) 0.0509(16) 0.0046(13) -0.0079(13) -0.0115(12)
C17 0.0452(14) 0.0471(13) 0.0365(13) -0.0017(11) 0.0061(11) -0.0048(11)
C18 0.0377(16) 0.087(2) 0.101(3) 0.0006(19) 0.0104(16) -0.0091(15)
C19 0.0347(12) 0.0241(10) 0.0342(12) 0.0013(8) 0.0110(10) 0.0001(9)
C20 0.0427(13) 0.0321(11) 0.0364(12) 0.0019(9) 0.0099(10) -0.0054(10)
C21 0.0522(15) 0.0348(12) 0.0330(13) 0.0053(9) 0.0084(11) 0.0004(10)
C22 0.0433(13) 0.0281(11) 0.0494(14) 0.0061(10) 0.0216(11) 0.0042(10)
C23 0.0427(14) 0.0324(12) 0.0600(16) 0.0026(11) 0.0084(12) -0.0086(10)
C24 0.0468(14) 0.0341(12) 0.0393(13) 0.0018(10) 0.0035(11) -0.0065(10)
C25 0.0600(17) 0.0372(13) 0.0627(17) 0.0119(12) 0.0257(14) 0.0020(12)
C26 0.0404(13) 0.0315(11) 0.0293(11) 0.0032(9) 0.0115(10) 0.0051(10)
C27 0.0443(14) 0.0388(12) 0.0398(13) 0.0026(10) 0.0078(11) 0.0040(11)
C28 0.0479(16) 0.0600(16) 0.0497(15) 0.0039(13) 0.0029(13) 0.0034(13)
C29 0.0534(17) 0.0642(17) 0.0500(16) 0.0176(13) 0.0137(13) 0.0259(14)
C30 0.0608(17) 0.0402(13) 0.0503(15) 0.0152(11) 0.0247(13) 0.0161(12)
C31 0.0459(14) 0.0358(12) 0.0405(13) 0.0080(10) 0.0162(11) 0.0062(10)
C32 0.0428(13) 0.0310(11) 0.0405(13) -0.0050(10) 0.0125(11) -0.0088(10)
C33 0.0510(15) 0.0333(12) 0.0337(13) -0.0039(10) 0.0096(11) -0.0055(10)
C34 0.0417(13) 0.0316(11) 0.0322(11) 0.0005(9) 0.0143(10) -0.0033(10)
C35 0.0464(14) 0.0389(12) 0.0379(13) -0.0055(10) 0.0170(11) -0.0088(11)
C36 0.0440(14) 0.0390(12) 0.0363(12) -0.0046(10) 0.0139(11) -0.0074(11)

loop_
_atom_type_symbol
_atom_type_description
_atom_type_scat_dispersion_real
_atom_type_scat_dispersion_imag
_atom_type_scat_source
C C 0.0033 0.0016 'International Tables Vol C Tables 4.2.6.8 and 6.1.1.4'
H H 0.0000 0.0000 'International Tables Vol C Tables 4.2.6.8 and 6.1.1.4'
O O 0.0106 0.0060 'International Tables Vol C Tables 4.2.6.8 and 6.1.1.4'
Ru Ru -1.2594 0.8363 'International Tables Vol C Tables 4.2.6.8 and 6.1.1.4'

loop_
_geom_angle_atom_site_label_1
_geom_angle_atom_site_label_2
_geom_angle_atom_site_label_3
_geom_angle
C33 Ru C32 89.78(10)
C33 Ru C34 87.40(9)
C32 Ru C34 89.59(9)
C33 Ru C2 163.11(8)
C32 Ru C2 105.61(9)
C34 Ru C2 99.41(8)
C33 Ru C3 135.07(8)
C32 Ru C3 97.44(8)
C34 Ru C3 136.64(8)
C2 Ru C3 37.50(7)
C33 Ru C4 103.86(8)
C32 Ru C4 122.23(8)
C34 Ru C4 145.66(8)
C2 Ru C4 62.18(7)
C3 Ru C4 36.76(7)
C33 Ru C5 100.99(8)
C32 Ru C5 159.04(9)
C34 Ru C5 108.65(8)
C2 Ru C5 62.21(7)
C3 Ru C5 62.29(7)
C4 Ru C5 37.82(7)
C33 Ru C1 129.96(9)
C32 Ru C1 139.84(9)
C34 Ru C1 87.11(8)
C2 Ru C1 36.23(7)
C3 Ru C1 60.52(8)
C4 Ru C1 60.64(7)
C5 Ru C1 36.17(7)
O1 C1 C2 121.41(18)
O1 C1 C5 128.95(19)
C2 C1 C5 109.50(18)
O1 C1 Ru 124.92(13)
C2 C1 Ru 68.63(11)
C5 C1 Ru 69.35(11)
C1 C2 C3 107.20(18)
C1 C2 C6 122.91(18)
C3 C2 C6 128.95(19)
C1 C2 Ru 75.14(12)
C3 C2 Ru 71.58(11)
C6 C2 Ru 127.42(15)
C4 C3 C2 108.38(19)
C4 C3 C12 125.61(18)
C2 C3 C12 125.84(18)
C4 C3 Ru 71.97(11)
C2 C3 Ru 70.92(12)
C12 C3 Ru 126.63(14)
C3 C4 C5 107.81(17)
C3 C4 C19 126.43(19)
C5 C4 C19 125.42(18)
C3 C4 Ru 71.27(11)
C5 C4 Ru 71.10(11)
C19 C4 Ru 128.32(14)
C1 C5 C4 106.54(18)
C1 C5 C26 125.82(19)
C4 C5 C26 126.74(18)
C1 C5 Ru 74.48(11)
C4 C5 Ru 71.08(11)
C26 C5 Ru 128.01(14)
C11 C6 C7 117.7(2)
C11 C6 C2 123.1(2)
C7 C6 C2 119.15(19)
C8 C7 C6 121.5(2)
C9 C8 C7 119.7(2)
C10 C9 C8 119.4(2)
C9 C10 C11 121.1(2)
C6 C11 C10 120.6(2)
C17 C12 C13 118.3(2)
C17 C12 C3 119.0(2)
C13 C12 C3 122.6(2)
C14 C13 C12 120.4(2)
C15 C14 C13 121.9(2)
C16 C15 C14 117.3(2)
C16 C15 C18 121.7(3)
C14 C15 C18 121.0(3)
C15 C16 C17 122.0(2)
C12 C17 C16 120.1(2)
C20 C19 C24 117.95(19)
C20 C19 C4 122.72(19)
C24 C19 C4 119.28(19)
C21 C20 C19 120.7(2)
C22 C21 C20 121.9(2)
C21 C22 C23 117.4(2)
C21 C22 C25 121.1(2)
C23 C22 C25 121.5(2)
C22 C23 C24 121.4(2)
C23 C24 C19 120.7(2)
C31 C26 C27 118.6(2)
C31 C26 C5 120.5(2)
C27 C26 C5 120.92(19)
C28 C27 C26 120.3(2)
C27 C28 C29 120.4(3)
C30 C29 C28 119.8(2)
C31 C30 C29 119.8(2)
C30 C31 C26 121.1(2)
O2 C32 Ru 179.1(2)
O3 C33 Ru 178.3(2)
C35 C34 Ru 133.41(18)
C34 C35 C36 119.9(2)
O4 C36 C35 126.5(2)

loop_
_geom_bond_atom_site_label_1
_geom_bond_atom_site_label_2
_geom_bond_distance
Ru C33 1.880(2)
Ru C32 1.884(2)
Ru C34 2.045(2)
Ru C2 2.248(2)
Ru C3 2.257(2)
Ru C4 2.266(2)
Ru C5 2.2660(19)
Ru C1 2.333(2)
O1 C1 1.338(2)
O2 C32 1.136(3)
O3 C33 1.132(3)
O4 C36 1.225(3)
C1 C2 1.427(3)
C1 C5 1.429(3)
C2 C3 1.448(3)
C2 C6 1.495(3)
C3 C4 1.426(3)
C3 C12 1.487(3)
C4 C5 1.469(3)
C4 C19 1.490(3)
C5 C26 1.489(3)
C6 C11 1.381(3)
C6 C7 1.389(3)
C7 C8 1.382(3)
C8 C9 1.376(4)
C9 C10 1.367(4)
C10 C11 1.381(3)
C12 C17 1.386(3)
C12 C13 1.387(3)
C13 C14 1.385(3)
C14 C15 1.382(4)
C15 C16 1.373(4)
C15 C18 1.523(3)
C16 C17 1.391(3)
C19 C20 1.387(3)
C19 C24 1.393(3)
C20 C21 1.383(3)
C21 C22 1.383(3)
C22 C23 1.388(3)
C22 C25 1.514(3)
C23 C24 1.388(3)
C26 C31 1.392(3)
C26 C27 1.396(3)
C27 C28 1.381(3)
C28 C29 1.385(4)
C29 C30 1.384(4)
C30 C31 1.381(3)
C34 C35 1.342(3)
C35 C36 1.428(3)

loop_
_geom_hbond_atom_site_label_D
_geom_hbond_atom_site_label_H
_geom_hbond_atom_site_label_A
_geom_hbond_distance_DH
_geom_hbond_distance_HA
_geom_hbond_distance_DA
_geom_hbond_angle_DHA
_geom_hbond_site_symmetry_A
O1 H1 O4 0.84 1.80 2.572(2) 152.7 2_455
